data_2009408
loop_
_publ_author_name
'Ferguson, George'
'Gallagher, John F.'
'McAlees, Alan J.'

_publ_section_title
;
 Structure of 2,2,6,6-tetramethyl-4-oxaheptanedinitrile
;
_journal_issue 1
_journal_name_full 'Acta Crystallographica Section C'
_journal_page_first 77
_journal_page_last 78
_journal_paper_doi 10.1107/S0108270193007188
_journal_volume 50
_journal_year 1994
_chemical_formula_moiety 'C10 H16 N2 O'
_chemical_formula_sum 'C10 H16 N2 O'
_chemical_formula_weight 180.25
_chemical_name_common tetramethyloxaheptanedinitrile
_chemical_name_systematic
;
 2,2,6,6-tetramethyl-4-oxaheptanedinitrile
;
_space_group_IT_number 14
_symmetry_cell_setting monoclinic
_symmetry_space_group_name_Hall '-P 2ybc'
_symmetry_space_group_name_H-M 'P 1 21/c 1'
_cell_angle_alpha 90
_cell_angle_beta 91.286(5)
_cell_angle_gamma 90
_cell_formula_units_Z 4
_cell_length_a 6.6495(4)
_cell_length_b 9.8627(7)
_cell_length_c 17.6172(12)
_cell_measurement_reflns_used 25
_cell_measurement_temperature 293
_cell_measurement_theta_max 15.6
_cell_measurement_theta_min 7.5
_cell_volume 1155.08(13)
_computing_cell_refinement 'Enraf-Nonius CAD-4 software'
_computing_data_collection 'Enraf-Nonius CAD-4 software'
_computing_data_reduction 'NRCVAX DATRD2 (Gabe, Le Page, Charland, Lee & White, 1989)'
_computing_molecular_graphics 'NRCVAX; ORTEPII (Johnson, 1976)'
_computing_publication_material 'NRCVAX TABLES'
_computing_structure_refinement 'NRCVAX LSTSQ'
_computing_structure_solution 'NRCVAX SOLVER'
_diffrn_ambient_temperature 293
_diffrn_measurement_device 'Enraf-Nonius CAD-4'
_diffrn_measurement_method \w/2\q
_diffrn_radiation_monochromator graphite
_diffrn_radiation_source 'xray tube'
_diffrn_radiation_type 'Mo K\a'
_diffrn_radiation_wavelength 0.71073
_diffrn_reflns_av_R_equivalents 0.01
_diffrn_reflns_limit_h_max 7
_diffrn_reflns_limit_h_min -7
_diffrn_reflns_limit_k_max 11
_diffrn_reflns_limit_k_min 0
_diffrn_reflns_limit_l_max 20
_diffrn_reflns_limit_l_min 0
_diffrn_reflns_number 2196
_diffrn_reflns_theta_max 25.0
_diffrn_reflns_theta_min 2.0
_diffrn_standards_decay_% '33% decay during data collection'
_diffrn_standards_interval_time 60
_diffrn_standards_number 3
_exptl_absorpt_coefficient_mu 0.064
_exptl_absorpt_correction_T_max 1.0
_exptl_absorpt_correction_T_min 1.0
_exptl_absorpt_correction_type none
_exptl_crystal_colour colourless
_exptl_crystal_density_diffrn 1.04
_exptl_crystal_description block
_exptl_crystal_F_000 392
_exptl_crystal_size_max 0.30
_exptl_crystal_size_mid 0.15
_exptl_crystal_size_min 0.15
_refine_diff_density_max 0.15
_refine_diff_density_min -0.17
_refine_ls_extinction_coef 98E2(16)
_refine_ls_extinction_method Larson(1970)
_refine_ls_goodness_of_fit_obs 1.30
_refine_ls_hydrogen_treatment 'H atoms refined as riding, C-H 0.95 \%A'
_refine_ls_matrix_type full
_refine_ls_number_parameters 119
_refine_ls_number_reflns 588
_refine_ls_R_factor_all 0.227
_refine_ls_R_factor_obs 0.050
_refine_ls_shift/esd_max <0.001
_refine_ls_structure_factor_coef F
_refine_ls_weighting_details 'w = 1/[\s^2^(F) + 0.0004F^2^]'
_refine_ls_weighting_scheme calc
_refine_ls_wR_factor_all 0.060
_refine_ls_wR_factor_obs 0.042
_reflns_number_observed 588
_reflns_number_total 2021
_reflns_observed_criterion 'I~net~ > 2.0\s(I~net~)'
_cod_data_source_file mu1064.cif
_cod_data_source_block a
_cod_depositor_comments
;
The following automatic conversions were performed:
'_symmetry_cell_setting' value 'Monoclinic' changed to 'monoclinic'
according to '/home/saulius/struct/CIF-dictionaries/cif_core.dic'
dictionary named 'cif_core.dic' version 2.4.1 from 2010-06-29.

Automatic conversion script
Id: cif_fix_enum 1527 2010-12-29 10:47:43Z saulius 

The following automatic conversions were performed:

'_atom_site_thermal_displace_type' tag value 'Uij' was replaced with
'Uani' value 13 times.

Automatic conversion script
Id: cif_fix_values 1646 2011-03-28 12:23:43Z adriana 

The following automatic conversions were performed:

'_symmetry_cell_setting' value 'Monoclinic' changed to 'monoclinic'
according to /home/saulius/struct/CIF-dictionaries/cif_core.dic
dictionary named 'cif_core.dic' version 2.4.1 from 2010-06-29.

Automatic conversion script
Id: cif_fix_values 1715 2011-07-08 13:25:40Z adriana 

The following automatic conversions were performed:

'_refine_ls_weighting_scheme' value 'w = 1/[\s^2^(F) + 0.0004F^2^]'
was changed to 'calc'. New tag '_refine_ls_weighting_details' was
created. The value of the new tag was set to 'w = 1/[\s^2^(F) +
0.0004F^2^]'.

Automatic conversion script
Id: cif_fix_values 3143 2015-03-26 13:38:13Z robertas 
;
_cod_original_cell_volume 1155.10(10)
_cod_original_sg_symbol_H-M 'P 21/c'
_cod_original_formula_sum 'C10 H16 N2 O '
_cod_database_code 2009408

loop_
_symmetry_equiv_pos_as_xyz
x,y,z
-x,-y,-z
-x,1/2+y,1/2-z
x,1/2-y,1/2+z

loop_
_atom_site_aniso_label
_atom_site_aniso_U_11
_atom_site_aniso_U_22
_atom_site_aniso_U_33
_atom_site_aniso_U_12
_atom_site_aniso_U_13
_atom_site_aniso_U_23
_atom_site_aniso_type_symbol
N1 0.055(4) 0.123(5) 0.105(4) -0.027(10) 0.017(8) 0.010(8) N
N9 0.054(4) 0.119(5) 0.158(5) 0.013(10) 0.022(9) 0.021(9) N
C2 0.061(5) 0.066(4) 0.057(4) -0.041(11) 0.027(9) 0.000(7) C
C3 0.049(5) 0.046(4) 0.057(3) -0.017(8) 0.016(7) -0.001(6) C
C31 0.077(5) 0.066(4) 0.118(4) 0.018(9) 0.000(8) -0.041(6) C
C32 0.078(5) 0.085(4) 0.070(3) -0.027(8) 0.029(8) -0.012(6) C
C4 0.049(5) 0.051(3) 0.076(3) 0.018(8) -0.016(7) -0.005(6) C
O5 0.054(3) 0.055(2) 0.066(2) 0.036(5) -0.031(4) -0.028(4) O
C6 0.051(4) 0.068(4) 0.060(3) 0.010(8) -0.028(7) -0.020(6) C
C7 0.047(5) 0.054(3) 0.041(3) -0.004(8) 0.017(7) -0.005(6) C
C71 0.089(6) 0.076(3) 0.065(3) 0.013(8) -0.004(8) -0.033(6) C
C72 0.076(5) 0.082(4) 0.073(3) -0.026(8) 0.020(8) 0.016(6) C
C8 0.049(5) 0.061(4) 0.090(4) 0.012(11) 0.000(10) 0.011(8) C

loop_
_atom_site_label
_atom_site_fract_x
_atom_site_fract_y
_atom_site_fract_z
_atom_site_U_iso_or_equiv
_atom_site_thermal_displace_type
_atom_site_calc_flag
_atom_site_refinement_flags
_atom_site_type_symbol
N1 0.1872(8) 0.5964(6) 0.1899(3) 0.094(4) Uani d . N
N9 0.1592(9) 0.2151(7) 0.0299(4) 0.111(5) Uani d . N
C2 0.0185(12) 0.5934(7) 0.1958(3) 0.061(5) Uani d . C
C3 -0.2004(9) 0.5938(5) 0.2030(3) 0.051(4) Uani d . C
C31 -0.2694(9) 0.7393(5) 0.2181(3) 0.087(4) Uani d . C
C32 -0.2564(9) 0.5017(5) 0.2673(3) 0.078(4) Uani d . C
C4 -0.2957(8) 0.5463(5) 0.1283(3) 0.059(4) Uani d . C
O5 -0.2236(5) 0.4149(3) 0.1124(2) 0.058(2) Uani d . O
C6 -0.3034(9) 0.3607(5) 0.0441(3) 0.060(4) Uani d . C
C7 -0.2303(9) 0.2171(5) 0.0347(3) 0.047(4) Uani d . C
C71 -0.3152(9) 0.1600(5) -0.0398(2) 0.077(4) Uani d . C
C72 -0.2950(9) 0.1295(5) 0.1009(3) 0.077(4) Uani d . C
C8 -0.0100(12) 0.2177(6) 0.0320(4) 0.066(5) Uani d . C
H31C -0.211 0.770 0.265 0.0969 Uiso calc . H
H31A -0.228 0.796 0.178 0.0969 Uiso calc . H
H31B -0.412 0.741 0.221 0.0969 Uiso calc . H
H32C -0.195 0.533 0.313 0.0877 Uiso calc . H
H32A -0.398 0.501 0.272 0.0877 Uiso calc . H
H32B -0.211 0.412 0.257 0.0877 Uiso calc . H
H4A -0.260 0.607 0.089 0.0686 Uiso calc . H
H4B -0.438 0.544 0.132 0.0686 Uiso calc . H
H6A -0.446 0.361 0.046 0.0697 Uiso calc . H
H6B -0.261 0.414 0.003 0.0697 Uiso calc . H
H71C -0.270 0.070 -0.046 0.0866 Uiso calc . H
H71A -0.458 0.161 -0.039 0.0866 Uiso calc . H
H71B -0.271 0.214 -0.081 0.0866 Uiso calc . H
H72C -0.248 0.039 0.094 0.0871 Uiso calc . H
H72A -0.240 0.165 0.147 0.0871 Uiso calc . H
H72B -0.438 0.129 0.103 0.0871 Uiso calc . H

loop_
_atom_type_symbol
_atom_type_scat_dispersion_real
_atom_type_scat_dispersion_imag
_atom_type_scat_source
C 0.002 0.002 'International Tables Vol. IV Table 2.2B'
H 0.000 0.000 'International Tables Vol. IV Table 2.2B'
N 0.004 0.003 'International Tables Vol. IV Table 2.2B'
O 0.008 0.006 'International Tables Vol. IV Table 2.2B'

loop_
_geom_angle_atom_site_label_1
_geom_angle_atom_site_label_2
_geom_angle_atom_site_label_3
_geom_angle
_geom_angle_publ_flag
N1 C2 C3 178.4(7) no
C2 C3 C31 108.6(5) no
C2 C3 C32 109.0(5) no
C2 C3 C4 108.7(5) no
C31 C3 C32 110.7(4) no
C31 C3 C4 108.6(4) no
C32 C3 C4 111.1(4) no
C3 C4 O5 108.5(4) no
C4 O5 C6 113.3(3) no
O5 C6 C7 109.5(4) no
C6 C7 C71 109.1(4) no
C6 C7 C72 110.6(4) no
C6 C7 C8 108.9(5) no
C71 C7 C72 110.2(4) no
C71 C7 C8 108.9(5) no
C72 C7 C8 109.1(5) no
N9 C8 C7 178.5(7) no

loop_
_geom_bond_atom_site_label_1
_geom_bond_atom_site_label_2
_geom_bond_site_symmetry_1
_geom_bond_site_symmetry_2
_geom_bond_distance
_geom_bond_publ_flag
N1 C2 . . 1.129(10) no
N9 C8 . . 1.127(10) no
C2 C3 . . 1.464(10) no
C3 C31 . . 1.532(8) no
C3 C32 . . 1.506(8) no
C3 C4 . . 1.521(7) no
C4 O5 . . 1.412(6) no
O5 C6 . . 1.409(6) no
C6 C7 . . 1.508(7) no
C7 C71 . . 1.526(6) no
C7 C72 . . 1.521(7) no
C7 C8 . . 1.467(10) no

loop_
_geom_torsion_atom_site_label_1
_geom_torsion_atom_site_label_2
_geom_torsion_atom_site_label_3
_geom_torsion_atom_site_label_4
_geom_torsion
_geom_torsion_publ_flag
N1 C2 C3 C31 -21.9(4) no
N1 C2 C3 C32 -142.6(8) no
N1 C2 C3 C4 96.1(7) no
C2 C3 C4 O5 58.9(4) no
C31 C3 C4 O5 176.9(6) no
C32 C3 C4 O5 -61.1(4) no
C3 C4 O5 C6 179.8(5) no
C4 O5 C6 C7 -175.9(5) no
O5 C6 C7 C71 -179.3(6) no
O5 C6 C7 C72 59.4(4) no
O5 C6 C7 C8 -60.5(4) no
C6 C7 C8 N9 176.8(8) no
C71 C7 C8 N9 -64.4(5) no
C72 C7 C8 N9 55.9(5) no
